data_7023761
loop_
_publ_author_name
'Barbul, Ioana'
'Varga, Richard A.'
'Molloy, Kieran C.'
'Silvestru, Cristian'

_publ_section_title
;
 Di(imino)aryltin(iv) dichlorides as tectons for heterometallic
 coordination compounds.
;
_journal_issue 43
_journal_name_full 'Dalton transactions (Cambridge, England : 2003)'
_journal_page_first 15427
_journal_page_last 15436
_journal_paper_doi 10.1039/c3dt52022f
_journal_volume 42
_journal_year 2013
_chemical_formula_moiety 'C14 H10 Cl2 O2 Sn'
_chemical_formula_sum 'C14 H10 Cl2 O2 Sn'
_chemical_formula_weight 399.81
_chemical_name_systematic
;
?
;
_space_group_IT_number 14
_symmetry_cell_setting monoclinic
_symmetry_space_group_name_Hall '-P 2ybc'
_symmetry_space_group_name_H-M 'P 1 21/c 1'
_atom_sites_solution_hydrogens geom
_atom_sites_solution_primary direct
_atom_sites_solution_secondary difmap
_audit_creation_method SHELXL-97
_cell_angle_alpha 90.00
_cell_angle_beta 91.319(6)
_cell_angle_gamma 90.00
_cell_formula_units_Z 4
_cell_length_a 7.998(3)
_cell_length_b 23.240(7)
_cell_length_c 7.484(2)
_cell_measurement_reflns_used 3279
_cell_measurement_temperature 297(2)
_cell_measurement_theta_max 21.87
_cell_measurement_theta_min 2.55
_cell_volume 1390.7(8)
_computing_cell_refinement 'Bruker SMART'
_computing_data_collection 'Bruker SMART'
_computing_data_reduction 'Bruker SAINT'
_computing_molecular_graphics 'Bruker SHELXTL'
_computing_publication_material 'Bruker SHELXTL'
_computing_structure_refinement 'Bruker SHELXTL'
_computing_structure_solution 'Bruker SHELXTL'
_diffrn_ambient_temperature 297(2)
_diffrn_measured_fraction_theta_full 0.999
_diffrn_measured_fraction_theta_max 0.999
_diffrn_measurement_device_type 'CCD area detector'
_diffrn_measurement_method 'phi and omega scans'
_diffrn_radiation_monochromator graphite
_diffrn_radiation_source 'fine-focus sealed tube'
_diffrn_radiation_type MoK\a
_diffrn_radiation_wavelength 0.71073
_diffrn_reflns_av_R_equivalents 0.0705
_diffrn_reflns_av_sigmaI/netI 0.0479
_diffrn_reflns_limit_h_max 9
_diffrn_reflns_limit_h_min -9
_diffrn_reflns_limit_k_max 27
_diffrn_reflns_limit_k_min -27
_diffrn_reflns_limit_l_max 8
_diffrn_reflns_limit_l_min -8
_diffrn_reflns_number 13226
_diffrn_reflns_theta_full 25.01
_diffrn_reflns_theta_max 25.01
_diffrn_reflns_theta_min 1.75
_exptl_absorpt_coefficient_mu 2.214
_exptl_absorpt_correction_T_max 0.6299
_exptl_absorpt_correction_T_min 0.5563
_exptl_absorpt_correction_type multi-scan
_exptl_absorpt_process_details 'Bruker, 2001.'
_exptl_crystal_colour colourless
_exptl_crystal_density_diffrn 1.910
_exptl_crystal_density_method 'not measured'
_exptl_crystal_description block
_exptl_crystal_F_000 776
_exptl_crystal_size_max 0.30
_exptl_crystal_size_mid 0.25
_exptl_crystal_size_min 0.23
_refine_diff_density_max 1.753
_refine_diff_density_min -1.689
_refine_diff_density_rms 0.176
_refine_ls_extinction_method none
_refine_ls_goodness_of_fit_ref 1.312
_refine_ls_hydrogen_treatment constr
_refine_ls_matrix_type full
_refine_ls_number_parameters 172
_refine_ls_number_reflns 2446
_refine_ls_number_restraints 0
_refine_ls_restrained_S_all 1.312
_refine_ls_R_factor_all 0.0864
_refine_ls_R_factor_gt 0.0782
_refine_ls_shift/su_max 0.000
_refine_ls_shift/su_mean 0.000
_refine_ls_structure_factor_coef Fsqd
_refine_ls_weighting_details 'calc w=1/[\s^2^(Fo^2^)+(0.0703P)^2^+7.2470P] where P=(Fo^2^+2Fc^2^)/3'
_refine_ls_weighting_scheme calc
_refine_ls_wR_factor_gt 0.1753
_refine_ls_wR_factor_ref 0.1797
_reflns_number_gt 2254
_reflns_number_total 2446
_reflns_threshold_expression >2sigma(I)
_cod_data_source_file c3dt52022f.txt
_cod_data_source_block 634r
_cod_depositor_comments
;
The following automatic conversions were performed:

'_symmetry_cell_setting' value 'Monoclinic' changed to 'monoclinic'
according to /home/saulius/struct/CIF-dictionaries/cif_core.dic
dictionary named 'cif_core.dic' version 2.4.2 from 2011-04-26.

Automatic conversion script
Id: cif_fix_values 1891 2012-01-12 08:04:46Z andrius 
;
_cod_original_cell_volume 1390.6(7)
_cod_original_sg_symbol_H-M 'P2(1)/c '
_cod_database_code 7023761

loop_
_symmetry_equiv_pos_as_xyz
'x, y, z'
'-x, y+1/2, -z+1/2'
'-x, -y, -z'
'x, -y-1/2, z-1/2'

loop_
_atom_site_label
_atom_site_type_symbol
_atom_site_fract_x
_atom_site_fract_y
_atom_site_fract_z
_atom_site_U_iso_or_equiv
_atom_site_adp_type
_atom_site_occupancy
_atom_site_symmetry_multiplicity
_atom_site_calc_flag
_atom_site_refinement_flags
C1 C 0.1287(11) 0.4452(4) 0.7752(12) 0.035(2) Uani 1 1 d .
C2 C 0.1677(13) 0.4977(4) 0.7079(12) 0.039(2) Uani 1 1 d .
C3 C 0.0547(15) 0.5405(5) 0.6951(13) 0.052(3) Uani 1 1 d .
H3 H 0.0842 0.5762 0.6495 0.062 Uiso 1 1 calc R
C4 C -0.1048(15) 0.5303(5) 0.7507(14) 0.054(3) Uani 1 1 d .
H4 H -0.1847 0.5594 0.7429 0.064 Uiso 1 1 calc R
C5 C -0.1461(12) 0.4782(5) 0.8167(15) 0.049(3) Uani 1 1 d .
H5 H -0.2551 0.4715 0.8519 0.059 Uiso 1 1 calc R
C6 C -0.0306(12) 0.4357(5) 0.8322(13) 0.045(2) Uani 1 1 d .
H6 H -0.0592 0.4004 0.8812 0.054 Uiso 1 1 calc R
C7 C 0.3367(14) 0.5063(5) 0.6493(14) 0.048(3) Uani 1 1 d .
H7 H 0.3672 0.5421 0.6051 0.058 Uiso 1 1 calc R
C8 C 0.5027(12) 0.3424(4) 0.6383(13) 0.039(2) Uani 1 1 d .
C9 C 0.4576(12) 0.3225(4) 0.4712(13) 0.039(2) Uani 1 1 d .
C10 C 0.5775(16) 0.2996(5) 0.3639(16) 0.060(3) Uani 1 1 d .
H10 H 0.5490 0.2869 0.2494 0.072 Uiso 1 1 calc R
C11 C 0.7365(15) 0.2957(6) 0.4253(19) 0.067(3) Uani 1 1 d .
H11 H 0.8171 0.2791 0.3540 0.080 Uiso 1 1 calc R
C12 C 0.7807(14) 0.3157(6) 0.5902(17) 0.059(3) Uani 1 1 d .
H12 H 0.8913 0.3147 0.6312 0.071 Uiso 1 1 calc R
C13 C 0.6584(13) 0.3371(5) 0.6924(17) 0.057(3) Uani 1 1 d .
H13 H 0.6866 0.3487 0.8081 0.069 Uiso 1 1 calc R
C14 C 0.2882(15) 0.3289(5) 0.4123(15) 0.052(3) Uani 1 1 d .
H14 H 0.2574 0.3147 0.3001 0.063 Uiso 1 1 calc R
Cl1 Cl 0.1702(4) 0.30596(12) 0.9161(4) 0.0563(7) Uani 1 1 d .
Cl2 Cl 0.4725(4) 0.40718(14) 1.0460(4) 0.0548(7) Uani 1 1 d .
O1 O 0.4401(9) 0.4680(3) 0.6562(10) 0.0522(19) Uani 1 1 d .
O2 O 0.1831(10) 0.3516(3) 0.4998(10) 0.0535(19) Uani 1 1 d .
Sn1 Sn 0.31588(8) 0.38273(3) 0.78641(9) 0.0380(3) Uani 1 1 d .

loop_
_atom_site_aniso_label
_atom_site_aniso_U_11
_atom_site_aniso_U_22
_atom_site_aniso_U_33
_atom_site_aniso_U_23
_atom_site_aniso_U_13
_atom_site_aniso_U_12
C1 0.034(5) 0.042(5) 0.028(5) -0.004(4) 0.002(4) 0.005(4)
C2 0.050(6) 0.044(6) 0.024(5) -0.001(4) 0.011(4) 0.002(5)
C3 0.071(8) 0.053(7) 0.032(6) 0.007(5) 0.013(5) 0.013(6)
C4 0.057(7) 0.065(8) 0.038(6) -0.006(5) -0.003(5) 0.020(6)
C5 0.026(5) 0.071(8) 0.051(7) -0.010(6) -0.001(5) 0.008(5)
C6 0.039(6) 0.056(6) 0.040(6) 0.000(5) 0.006(4) -0.007(5)
C7 0.058(7) 0.049(6) 0.038(6) 0.000(5) 0.013(5) 0.002(5)
C8 0.039(5) 0.037(5) 0.042(6) 0.004(4) 0.002(4) -0.003(4)
C9 0.035(5) 0.043(5) 0.038(5) -0.001(4) 0.006(4) -0.004(4)
C10 0.071(8) 0.063(7) 0.045(7) -0.007(6) 0.007(6) 0.001(6)
C11 0.052(7) 0.076(9) 0.074(9) -0.015(7) 0.017(6) 0.006(6)
C12 0.038(6) 0.079(9) 0.061(8) -0.004(6) 0.005(5) 0.003(6)
C13 0.045(7) 0.050(7) 0.075(9) -0.013(6) -0.014(6) -0.025(5)
C14 0.069(8) 0.051(6) 0.036(6) -0.006(5) -0.004(6) 0.001(6)
Cl1 0.0582(17) 0.0539(16) 0.0570(17) 0.0111(13) 0.0083(13) -0.0086(13)
Cl2 0.0510(15) 0.0751(19) 0.0383(14) -0.0069(13) -0.0021(12) -0.0016(14)
O1 0.051(4) 0.054(4) 0.052(5) 0.008(4) 0.023(4) 0.000(4)
O2 0.054(5) 0.062(5) 0.044(4) -0.006(4) -0.006(4) 0.004(4)
Sn1 0.0371(4) 0.0445(5) 0.0327(4) -0.0002(3) 0.0042(3) 0.0003(3)

loop_
_atom_type_symbol
_atom_type_description
_atom_type_scat_dispersion_real
_atom_type_scat_dispersion_imag
_atom_type_scat_source
C C 0.0033 0.0016 'International Tables Vol C Tables 4.2.6.8 and 6.1.1.4'
H H 0.0000 0.0000 'International Tables Vol C Tables 4.2.6.8 and 6.1.1.4'
O O 0.0106 0.0060 'International Tables Vol C Tables 4.2.6.8 and 6.1.1.4'
Cl Cl 0.1484 0.1585 'International Tables Vol C Tables 4.2.6.8 and 6.1.1.4'
Sn Sn -0.6537 1.4246 'International Tables Vol C Tables 4.2.6.8 and 6.1.1.4'

loop_
_geom_angle_atom_site_label_1
_geom_angle_atom_site_label_2
_geom_angle_atom_site_label_3
_geom_angle
C2 C1 C6 118.8(9)
C2 C1 Sn1 118.0(7)
C6 C1 Sn1 123.2(7)
C3 C2 C1 122.0(10)
C3 C2 C7 120.5(10)
C1 C2 C7 117.5(9)
C2 C3 C4 118.6(11)
C2 C3 H3 120.7
C4 C3 H3 120.7
C5 C4 C3 120.1(10)
C5 C4 H4 119.9
C3 C4 H4 119.9
C4 C5 C6 120.8(10)
C4 C5 H5 119.6
C6 C5 H5 119.6
C5 C6 C1 119.6(10)
C5 C6 H6 120.2
C1 C6 H6 120.2
O1 C7 C2 121.7(10)
O1 C7 H7 119.2
C2 C7 H7 119.2
C13 C8 C9 118.6(10)
C13 C8 Sn1 124.2(9)
C9 C8 Sn1 117.1(7)
C10 C9 C8 119.4(10)
C10 C9 C14 122.2(10)
C8 C9 C14 118.4(9)
C11 C10 C9 119.6(12)
C11 C10 H10 120.2
C9 C10 H10 120.2
C10 C11 C12 120.8(12)
C10 C11 H11 119.6
C12 C11 H11 119.6
C13 C12 C11 117.6(11)
C13 C12 H12 121.2
C11 C12 H12 121.2
C8 C13 C12 123.8(12)
C8 C13 H13 118.1
C12 C13 H13 118.1
O2 C14 C9 123.5(10)
O2 C14 H14 118.3
C9 C14 H14 118.3
C7 O1 Sn1 109.3(7)
C14 O2 Sn1 108.0(7)
C1 Sn1 C8 143.9(4)
C1 Sn1 Cl1 100.5(3)
C8 Sn1 Cl1 104.1(3)
C1 Sn1 Cl2 103.5(3)
C8 Sn1 Cl2 99.9(3)
Cl1 Sn1 Cl2 95.84(11)
C1 Sn1 O1 73.5(3)
C8 Sn1 O1 81.4(3)
Cl1 Sn1 O1 174.00(19)
Cl2 Sn1 O1 85.4(2)
C1 Sn1 O2 82.9(3)
C8 Sn1 O2 73.1(3)
Cl1 Sn1 O2 85.9(2)
Cl2 Sn1 O2 172.9(2)
O1 Sn1 O2 93.6(3)

loop_
_geom_bond_atom_site_label_1
_geom_bond_atom_site_label_2
_geom_bond_distance
C1 C2 1.359(13)
C1 C6 1.370(13)
C1 Sn1 2.085(9)
C2 C3 1.346(14)
C2 C7 1.445(14)
C3 C4 1.371(16)
C3 H3 0.9300
C4 C5 1.351(16)
C4 H4 0.9300
C5 C6 1.355(15)
C5 H5 0.9300
C6 H6 0.9300
C7 O1 1.215(13)
C7 H7 0.9300
C8 C13 1.306(14)
C8 C9 1.373(14)
C8 Sn1 2.102(10)
C9 C10 1.371(15)
C9 C14 1.423(15)
C10 C11 1.345(17)
C10 H10 0.9300
C11 C12 1.357(17)
C11 H11 0.9300
C12 C13 1.350(16)
C12 H12 0.9300
C13 H13 0.9300
C14 O2 1.199(13)
C14 H14 0.9300
Cl1 Sn1 2.353(3)
Cl2 Sn1 2.357(3)
O1 Sn1 2.431(7)
O2 Sn1 2.480(7)

loop_
_geom_torsion_atom_site_label_1
_geom_torsion_atom_site_label_2
_geom_torsion_atom_site_label_3
_geom_torsion_atom_site_label_4
_geom_torsion
C6 C1 C2 C3 -0.2(15)
Sn1 C1 C2 C3 179.8(8)
C6 C1 C2 C7 179.9(9)
Sn1 C1 C2 C7 -0.1(12)
C1 C2 C3 C4 -0.5(16)
C7 C2 C3 C4 179.4(10)
C2 C3 C4 C5 0.0(16)
C3 C4 C5 C6 1.3(17)
C4 C5 C6 C1 -2.0(16)
C2 C1 C6 C5 1.5(15)
Sn1 C1 C6 C5 -178.5(8)
C3 C2 C7 O1 -178.6(10)
C1 C2 C7 O1 1.4(15)
C13 C8 C9 C10 -2.4(15)
Sn1 C8 C9 C10 175.2(8)
C13 C8 C9 C14 -179.4(10)
Sn1 C8 C9 C14 -1.8(12)
C8 C9 C10 C11 1.7(17)
C14 C9 C10 C11 178.6(12)
C9 C10 C11 C12 -2(2)
C10 C11 C12 C13 3(2)
C9 C8 C13 C12 3.5(17)
Sn1 C8 C13 C12 -173.8(9)
C11 C12 C13 C8 -3.8(19)
C10 C9 C14 O2 -175.7(11)
C8 C9 C14 O2 1.2(17)
C2 C7 O1 Sn1 -1.6(12)
C9 C14 O2 Sn1 0.0(14)
C2 C1 Sn1 C8 -48.4(10)
C6 C1 Sn1 C8 131.6(8)
C2 C1 Sn1 Cl1 179.1(7)
C6 C1 Sn1 Cl1 -0.8(8)
C2 C1 Sn1 Cl2 80.5(7)
C6 C1 Sn1 Cl2 -99.5(8)
C2 C1 Sn1 O1 -0.5(7)
C6 C1 Sn1 O1 179.5(9)
C2 C1 Sn1 O2 -96.4(7)
C6 C1 Sn1 O2 83.7(8)
C13 C8 Sn1 C1 128.3(9)
C9 C8 Sn1 C1 -49.1(10)
C13 C8 Sn1 Cl1 -100.1(9)
C9 C8 Sn1 Cl1 82.5(7)
C13 C8 Sn1 Cl2 -1.5(9)
C9 C8 Sn1 Cl2 -178.9(7)
C13 C8 Sn1 O1 82.3(9)
C9 C8 Sn1 O1 -95.1(8)
C13 C8 Sn1 O2 178.7(10)
C9 C8 Sn1 O2 1.3(7)
C7 O1 Sn1 C1 1.1(7)
C7 O1 Sn1 C8 154.9(8)
C7 O1 Sn1 Cl2 -104.4(7)
C7 O1 Sn1 O2 82.6(7)
C14 O2 Sn1 C1 152.1(8)
C14 O2 Sn1 C8 -0.7(8)
C14 O2 Sn1 Cl1 -106.8(8)
C14 O2 Sn1 O1 79.2(8)
